data_4302856
loop_
_publ_author_name
'Axel Schulz'
'Alexander Villinger'

_publ_contact_author_address
;
Universit\"at Rostock
Institut f\"ur Chemie
Abteilung f\"ur Anorganische Chemie
Albert-Einstein-Strasse 3a 
18059 Rostock
Bundesrepublik Deutschland
;
_publ_contact_author_email axel.schulz@uni-rostock.de
_publ_contact_author_fax '+49 (0)381/498-6382'
_publ_contact_author_name 'Axel Schulz'
_publ_contact_author_phone '+49 (0)381/498-6400'
_publ_section_title
;
Cyclic Arsenic-Nitrogen Cations
;
_journal_name_full 'Inorganic Chemistry'
_journal_page_first 7359
_journal_page_last 7367
_journal_paper_doi 10.1021/ic900821h
_journal_volume 48
_journal_year 2009
_chemical_formula_moiety 'C38 H58 As2 F6 N2 O6 S2'
_chemical_formula_sum 'C38 H58 As2 F6 N2 O6 S2'
_chemical_formula_weight 966.82
_chemical_name_systematic
;
1,3-bis-(trifluoromethylsulfonato)-2,4-bis-(2,4,6-tri-tert-butylphenyl)-cyclo-
1,3-diarsa-2,4-diazane
;
_space_group_IT_number 14
_symmetry_cell_setting monoclinic
_symmetry_Int_Tables_number 14
_symmetry_space_group_name_Hall '-P 2ybc'
_symmetry_space_group_name_H-M 'P 1 21/c 1'
_atom_sites_solution_hydrogens geom
_atom_sites_solution_primary direct
_atom_sites_solution_secondary difmap
_audit_author_name 'Villinger, A.'
_audit_creation_method SHELXL-97
_cell_angle_alpha 90.00
_cell_angle_beta 133.431(17)
_cell_angle_gamma 90.00
_cell_formula_units_Z 2
_cell_length_a 11.289(2)
_cell_length_b 16.454(3)
_cell_length_c 16.409(5)
_cell_measurement_reflns_used 9156
_cell_measurement_temperature 173(2)
_cell_measurement_theta_max 63.491
_cell_measurement_theta_min 4.965
_cell_volume 2213.4(11)
_computing_cell_refinement 'Bruker Apex v2.0-2'
_computing_data_collection 'Bruker Apex v2.0-2'
_computing_data_reduction 'Bruker SAINT'
_computing_molecular_graphics 'ORTEP-3 (Farrugia, 1997)'
_computing_publication_material SHELXL-97
_computing_structure_refinement 'SHELXL-97 (Sheldrick, 1997)'
_computing_structure_solution 'SHELXS-97 (Sheldrick, 1997)'
_diffrn_ambient_temperature 173(2)
_diffrn_measured_fraction_theta_full 0.998
_diffrn_measured_fraction_theta_max 0.998
_diffrn_measurement_device_type 'Bruker-Nonius Apex X8-CCD-diffractometer'
_diffrn_measurement_method '\w scans'
_diffrn_radiation_monochromator graphite
_diffrn_radiation_source 'sealed tube'
_diffrn_radiation_type MoK\a
_diffrn_radiation_wavelength 0.71073
_diffrn_reflns_av_R_equivalents 0.0295
_diffrn_reflns_av_sigmaI/netI 0.0298
_diffrn_reflns_limit_h_max 17
_diffrn_reflns_limit_h_min -16
_diffrn_reflns_limit_k_max 12
_diffrn_reflns_limit_k_min -24
_diffrn_reflns_limit_l_max 24
_diffrn_reflns_limit_l_min -24
_diffrn_reflns_number 41726
_diffrn_reflns_theta_full 32.50
_diffrn_reflns_theta_max 32.50
_diffrn_reflns_theta_min 1.71
_exptl_absorpt_coefficient_mu 1.673
_exptl_absorpt_correction_T_max 0.8118
_exptl_absorpt_correction_T_min 0.6425
_exptl_absorpt_correction_type multi-scan
_exptl_absorpt_process_details '(SADABS; Sheldrick, 2004)'
_exptl_crystal_colour yellow
_exptl_crystal_density_diffrn 1.451
_exptl_crystal_density_method 'not measured'
_exptl_crystal_description block
_exptl_crystal_F_000 1000
_exptl_crystal_size_max 0.29
_exptl_crystal_size_mid 0.25
_exptl_crystal_size_min 0.13
_refine_diff_density_max 0.472
_refine_diff_density_min -0.448
_refine_diff_density_rms 0.066
_refine_ls_extinction_method none
_refine_ls_goodness_of_fit_ref 1.041
_refine_ls_hydrogen_treatment constr
_refine_ls_matrix_type full
_refine_ls_number_parameters 263
_refine_ls_number_reflns 7989
_refine_ls_number_restraints 0
_refine_ls_restrained_S_all 1.041
_refine_ls_R_factor_all 0.0360
_refine_ls_R_factor_gt 0.0265
_refine_ls_shift/su_max 0.002
_refine_ls_shift/su_mean 0.000
_refine_ls_structure_factor_coef Fsqd
_refine_ls_weighting_details 'calc w=1/[\s^2^(Fo^2^)+(0.0347P)^2^+0.0000P] where P=(Fo^2^+2Fc^2^)/3'
_refine_ls_weighting_scheme calc
_refine_ls_wR_factor_gt 0.0580
_refine_ls_wR_factor_ref 0.0602
_reflns_number_gt 7006
_reflns_number_total 7989
_reflns_threshold_expression >2sigma(I)
_cod_data_source_file ic900821h_si_002_01.cif
_cod_data_source_block mesas2n2otf2_1
_cod_original_sg_symbol_H-M 'P 21/c'
_cod_database_code 4302856

loop_
_symmetry_equiv_pos_as_xyz
'x, y, z'
'-x, y+1/2, -z+1/2'
'-x, -y, -z'
'x, -y-1/2, z-1/2'

loop_
_atom_site_label
_atom_site_type_symbol
_atom_site_fract_x
_atom_site_fract_y
_atom_site_fract_z
_atom_site_U_iso_or_equiv
_atom_site_adp_type
_atom_site_occupancy
_atom_site_symmetry_multiplicity
_atom_site_calc_flag
_atom_site_refinement_flags
_atom_site_disorder_assembly
_atom_site_disorder_group
As As 0.075650(19) 0.928999(7) 0.508590(13) 0.01803(4) Uani 1 1 d . . .
N N -0.10171(16) 0.99297(7) 0.39945(9) 0.0183(2) Uani 1 1 d . . .
S S 0.00502(5) 0.76454(2) 0.55367(3) 0.02666(8) Uani 1 1 d . . .
O1 O -0.05636(12) 0.84963(5) 0.50651(9) 0.0247(2) Uani 1 1 d . . .
O2 O -0.0612(2) 0.73565(8) 0.59612(14) 0.0470(4) Uani 1 1 d . . .
O3 O 0.17581(18) 0.75755(8) 0.61865(11) 0.0421(3) Uani 1 1 d . . .
C19 C -0.0989(3) 0.70828(11) 0.42454(18) 0.0405(5) Uani 1 1 d . . .
F1 F -0.0581(2) 0.63092(7) 0.44774(15) 0.0794(5) Uani 1 1 d . . .
F2 F -0.25831(17) 0.71520(9) 0.35666(12) 0.0628(4) Uani 1 1 d . . .
F3 F -0.05618(18) 0.73680(9) 0.37260(11) 0.0587(3) Uani 1 1 d . . .
C1 C -0.22749(18) 0.95941(8) 0.28752(12) 0.0179(3) Uani 1 1 d . . .
C2 C -0.18298(18) 0.93966(8) 0.22776(12) 0.0197(3) Uani 1 1 d . . .
C3 C -0.27542(19) 0.87870(9) 0.14538(12) 0.0235(3) Uani 1 1 d . . .
H3 H -0.2394 0.8594 0.1109 0.028 Uiso 1 1 calc R . .
C4 C -0.41562(19) 0.84536(9) 0.11182(13) 0.0236(3) Uani 1 1 d . . .
C5 C -0.47200(19) 0.87832(9) 0.15808(13) 0.0234(3) Uani 1 1 d . . .
H5 H -0.5752 0.8614 0.1295 0.028 Uiso 1 1 calc R . .
C6 C -0.3828(2) 0.93508(8) 0.24468(13) 0.0201(3) Uani 1 1 d . . .
C7 C -0.0520(2) 0.98249(9) 0.23699(13) 0.0225(3) Uani 1 1 d . . .
C8 C 0.1040(3) 0.93174(11) 0.30368(17) 0.0344(4) Uani 1 1 d . . .
H8A H 0.1827 0.9602 0.3062 0.052 Uiso 1 1 calc R . .
H8B H 0.0780 0.8788 0.2672 0.052 Uiso 1 1 calc R . .
H8C H 0.1511 0.9237 0.3802 0.052 Uiso 1 1 calc R . .
C9 C -0.1220(2) 0.99281(11) 0.11668(15) 0.0349(4) Uani 1 1 d . . .
H9A H -0.2316 1.0164 0.0680 0.052 Uiso 1 1 calc R . .
H9B H -0.1278 0.9396 0.0872 0.052 Uiso 1 1 calc R . .
H9C H -0.0509 1.0289 0.1188 0.052 Uiso 1 1 calc R . .
C10 C -0.0111(2) 1.06903(9) 0.28476(15) 0.0288(3) Uani 1 1 d . . .
H10A H 0.0473 1.0978 0.2690 0.043 Uiso 1 1 calc R . .
H10B H 0.0576 1.0664 0.3661 0.043 Uiso 1 1 calc R . .
H10C H -0.1123 1.0981 0.2497 0.043 Uiso 1 1 calc R . .
C11 C -0.5066(2) 0.77719(9) 0.02358(14) 0.0308(4) Uani 1 1 d . . .
C12 C -0.5327(3) 0.80080(13) -0.07775(15) 0.0450(5) Uani 1 1 d . . .
H12A H -0.6027 0.7604 -0.1373 0.067 Uiso 1 1 calc R . .
H12B H -0.4272 0.8029 -0.0558 0.067 Uiso 1 1 calc R . .
H12C H -0.5851 0.8543 -0.1052 0.067 Uiso 1 1 calc R . .
C13 C -0.4025(3) 0.70000(11) 0.07649(19) 0.0448(5) Uani 1 1 d . . .
H13A H -0.4625 0.6548 0.0233 0.067 Uiso 1 1 calc R . .
H13B H -0.3781 0.6869 0.1450 0.067 Uiso 1 1 calc R . .
H13C H -0.3004 0.7088 0.0950 0.067 Uiso 1 1 calc R . .
C14 C -0.6743(3) 0.76038(14) -0.0172(2) 0.0529(6) Uani 1 1 d . . .
H14A H -0.7396 0.8103 -0.0487 0.079 Uiso 1 1 calc R . .
H14B H -0.6597 0.7421 0.0461 0.079 Uiso 1 1 calc R . .
H14C H -0.7305 0.7180 -0.0751 0.079 Uiso 1 1 calc R . .
C15 C -0.4652(2) 0.97383(9) 0.28087(13) 0.0242(3) Uani 1 1 d . . .
C16 C -0.4689(2) 1.06694(10) 0.26643(16) 0.0299(4) Uani 1 1 d . . .
H16A H -0.5493 1.0805 0.1863 0.045 Uiso 1 1 calc R . .
H16B H -0.3608 1.0857 0.3003 0.045 Uiso 1 1 calc R . .
H16C H -0.4990 1.0936 0.3035 0.045 Uiso 1 1 calc R . .
C17 C -0.3814(2) 0.94990(10) 0.40107(14) 0.0276(3) Uani 1 1 d . . .
H17A H -0.4383 0.9757 0.4199 0.041 Uiso 1 1 calc R . .
H17B H -0.2675 0.9680 0.4540 0.041 Uiso 1 1 calc R . .
H17C H -0.3850 0.8907 0.4058 0.041 Uiso 1 1 calc R . .
C18 C -0.6451(2) 0.94869(13) 0.20499(17) 0.0368(4) Uani 1 1 d . . .
H18C H -0.6513 0.8908 0.2159 0.055 Uiso 1 1 calc R . .
H18A H -0.7028 0.9584 0.1263 0.055 Uiso 1 1 calc R . .
H18B H -0.6959 0.9808 0.2245 0.055 Uiso 1 1 calc R . .

loop_
_atom_site_aniso_label
_atom_site_aniso_U_11
_atom_site_aniso_U_22
_atom_site_aniso_U_33
_atom_site_aniso_U_23
_atom_site_aniso_U_13
_atom_site_aniso_U_12
As 0.02238(9) 0.01621(5) 0.02033(6) -0.00026(5) 0.01654(7) 0.00041(5)
N 0.0205(6) 0.0178(5) 0.0172(5) -0.0001(4) 0.0132(5) 0.0004(4)
S 0.0376(2) 0.01760(14) 0.03041(19) 0.00346(13) 0.0256(2) 0.00103(14)
O1 0.0299(8) 0.0173(4) 0.0323(5) 0.0011(4) 0.0235(7) 0.0000(4)
O2 0.0754(11) 0.0325(7) 0.0609(10) 0.0089(7) 0.0575(9) -0.0001(7)
O3 0.0349(8) 0.0364(6) 0.0407(7) 0.0117(5) 0.0205(7) 0.0083(6)
C19 0.0519(12) 0.0295(8) 0.0480(11) -0.0138(8) 0.0373(11) -0.0105(8)
F1 0.1196(14) 0.0254(5) 0.1073(12) -0.0186(7) 0.0834(12) -0.0020(7)
F2 0.0473(8) 0.0675(9) 0.0604(9) -0.0272(7) 0.0319(8) -0.0278(7)
F3 0.0688(10) 0.0763(9) 0.0502(7) -0.0215(6) 0.0483(8) -0.0154(7)
C1 0.0230(7) 0.0159(5) 0.0181(7) 0.0010(5) 0.0153(6) 0.0002(5)
C2 0.0232(7) 0.0199(6) 0.0204(6) 0.0008(5) 0.0167(6) 0.0011(5)
C3 0.0280(8) 0.0239(6) 0.0245(7) -0.0035(5) 0.0203(7) -0.0015(6)
C4 0.0286(8) 0.0222(6) 0.0229(7) -0.0035(5) 0.0188(7) -0.0029(6)
C5 0.0239(8) 0.0266(7) 0.0235(7) -0.0024(6) 0.0178(7) -0.0039(6)
C6 0.0235(8) 0.0219(6) 0.0199(7) 0.0022(5) 0.0169(7) 0.0018(5)
C7 0.0274(8) 0.0246(7) 0.0233(7) -0.0018(6) 0.0204(7) -0.0041(6)
C8 0.0334(10) 0.0429(9) 0.0397(10) 0.0019(8) 0.0301(9) 0.0031(8)
C9 0.0475(11) 0.0403(9) 0.0282(9) -0.0021(7) 0.0304(9) -0.0097(8)
C10 0.0364(10) 0.0275(7) 0.0300(8) -0.0023(6) 0.0257(8) -0.0080(7)
C11 0.0359(9) 0.0322(7) 0.0323(9) -0.0141(6) 0.0265(8) -0.0118(7)
C12 0.0494(12) 0.0545(11) 0.0264(8) -0.0103(8) 0.0242(9) -0.0136(9)
C13 0.0654(14) 0.0290(8) 0.0503(12) -0.0113(8) 0.0437(12) -0.0069(8)
C14 0.0524(13) 0.0593(12) 0.0624(15) -0.0382(12) 0.0454(13) -0.0341(11)
C15 0.0270(8) 0.0271(7) 0.0247(7) -0.0004(6) 0.0202(7) 0.0023(6)
C16 0.0337(10) 0.0297(8) 0.0320(9) 0.0059(6) 0.0247(9) 0.0104(7)
C17 0.0342(9) 0.0317(7) 0.0289(8) 0.0012(6) 0.0263(8) -0.0002(7)
C18 0.0283(9) 0.0550(11) 0.0365(10) -0.0088(8) 0.0259(9) -0.0036(8)

loop_
_atom_type_symbol
_atom_type_description
_atom_type_scat_dispersion_real
_atom_type_scat_dispersion_imag
_atom_type_scat_source
C C 0.0033 0.0016 'International Tables Vol C Tables 4.2.6.8 and 6.1.1.4'
H H 0.0000 0.0000 'International Tables Vol C Tables 4.2.6.8 and 6.1.1.4'
As As 0.0499 2.0058 'International Tables Vol C Tables 4.2.6.8 and 6.1.1.4'
F F 0.0171 0.0103 'International Tables Vol C Tables 4.2.6.8 and 6.1.1.4'
N N 0.0061 0.0033 'International Tables Vol C Tables 4.2.6.8 and 6.1.1.4'
O O 0.0106 0.0060 'International Tables Vol C Tables 4.2.6.8 and 6.1.1.4'
S S 0.1246 0.1234 'International Tables Vol C Tables 4.2.6.8 and 6.1.1.4'

loop_
_geom_angle_atom_site_label_1
_geom_angle_atom_site_label_2
_geom_angle_atom_site_label_3
_geom_angle
_geom_angle_site_symmetry_1
_geom_angle_site_symmetry_3
_geom_angle_publ_flag
N As N 81.55(6) . 3_576 ?
N As O1 93.35(6) . . ?
N As O1 99.75(5) 3_576 . ?
N As As 40.80(4) . 3_576 ?
N As As 40.75(4) 3_576 3_576 ?
O1 As As 98.65(3) . 3_576 ?
C1 N As 118.46(9) . . ?
C1 N As 140.06(10) . 3_576 ?
As N As 98.45(6) . 3_576 ?
O2 S O3 120.42(9) . . ?
O2 S O1 110.60(7) . . ?
O3 S O1 111.34(7) . . ?
O2 S C19 105.54(9) . . ?
O3 S C19 106.69(10) . . ?
O1 S C19 99.96(8) . . ?
S O1 As 121.98(6) . . ?
F1 C19 F2 109.30(17) . . ?
F1 C19 F3 108.66(16) . . ?
F2 C19 F3 108.43(18) . . ?
F1 C19 S 109.75(16) . . ?
F2 C19 S 110.67(13) . . ?
F3 C19 S 110.00(13) . . ?
C2 C1 C6 119.77(12) . . ?
C2 C1 N 117.39(13) . . ?
C6 C1 N 122.14(13) . . ?
C3 C2 C1 116.59(13) . . ?
C3 C2 C7 116.47(12) . . ?
C1 C2 C7 126.77(12) . . ?
C4 C3 C2 123.71(13) . . ?
C4 C3 H3 118.1 . . ?
C2 C3 H3 118.1 . . ?
C3 C4 C5 117.09(13) . . ?
C3 C4 C11 120.35(13) . . ?
C5 C4 C11 122.51(14) . . ?
C6 C5 C4 122.47(14) . . ?
C6 C5 H5 118.8 . . ?
C4 C5 H5 118.8 . . ?
C5 C6 C1 118.21(13) . . ?
C5 C6 C15 117.75(14) . . ?
C1 C6 C15 123.78(13) . . ?
C8 C7 C10 110.27(15) . . ?
C8 C7 C2 111.92(13) . . ?
C10 C7 C2 113.80(13) . . ?
C8 C7 C9 107.37(14) . . ?
C10 C7 C9 105.05(13) . . ?
C2 C7 C9 107.97(13) . . ?
C7 C8 H8A 109.5 . . ?
C7 C8 H8B 109.5 . . ?
H8A C8 H8B 109.5 . . ?
C7 C8 H8C 109.5 . . ?
H8A C8 H8C 109.5 . . ?
H8B C8 H8C 109.5 . . ?
C7 C9 H9A 109.5 . . ?
C7 C9 H9B 109.5 . . ?
H9A C9 H9B 109.5 . . ?
C7 C9 H9C 109.5 . . ?
H9A C9 H9C 109.5 . . ?
H9B C9 H9C 109.5 . . ?
C7 C10 H10A 109.5 . . ?
C7 C10 H10B 109.5 . . ?
H10A C10 H10B 109.5 . . ?
C7 C10 H10C 109.5 . . ?
H10A C10 H10C 109.5 . . ?
H10B C10 H10C 109.5 . . ?
C12 C11 C13 109.09(16) . . ?
C12 C11 C4 110.11(14) . . ?
C13 C11 C4 108.41(15) . . ?
C12 C11 C14 108.26(17) . . ?
C13 C11 C14 109.43(16) . . ?
C4 C11 C14 111.51(14) . . ?
C11 C12 H12A 109.5 . . ?
C11 C12 H12B 109.5 . . ?
H12A C12 H12B 109.5 . . ?
C11 C12 H12C 109.5 . . ?
H12A C12 H12C 109.5 . . ?
H12B C12 H12C 109.5 . . ?
C11 C13 H13A 109.5 . . ?
C11 C13 H13B 109.5 . . ?
H13A C13 H13B 109.5 . . ?
C11 C13 H13C 109.5 . . ?
H13A C13 H13C 109.5 . . ?
H13B C13 H13C 109.5 . . ?
C11 C14 H14A 109.5 . . ?
C11 C14 H14B 109.5 . . ?
H14A C14 H14B 109.5 . . ?
C11 C14 H14C 109.5 . . ?
H14A C14 H14C 109.5 . . ?
H14B C14 H14C 109.5 . . ?
C18 C15 C17 105.91(14) . . ?
C18 C15 C6 112.76(13) . . ?
C17 C15 C6 112.63(13) . . ?
C18 C15 C16 105.09(14) . . ?
C17 C15 C16 112.17(13) . . ?
C6 C15 C16 108.09(13) . . ?
C15 C16 H16A 109.5 . . ?
C15 C16 H16B 109.5 . . ?
H16A C16 H16B 109.5 . . ?
C15 C16 H16C 109.5 . . ?
H16A C16 H16C 109.5 . . ?
H16B C16 H16C 109.5 . . ?
C15 C17 H17A 109.5 . . ?
C15 C17 H17B 109.5 . . ?
H17A C17 H17B 109.5 . . ?
C15 C17 H17C 109.5 . . ?
H17A C17 H17C 109.5 . . ?
H17B C17 H17C 109.5 . . ?
C15 C18 H18C 109.5 . . ?
C15 C18 H18A 109.5 . . ?
H18C C18 H18A 109.5 . . ?
C15 C18 H18B 109.5 . . ?
H18C C18 H18B 109.5 . . ?
H18A C18 H18B 109.5 . . ?

loop_
_geom_bond_atom_site_label_1
_geom_bond_atom_site_label_2
_geom_bond_distance
_geom_bond_site_symmetry_2
_geom_bond_publ_flag
As N 1.8422(13) . ?
As N 1.8444(12) 3_576 ?
As O1 1.9641(10) . ?
As As 2.7918(5) 3_576 ?
N C1 1.4521(19) . ?
N As 1.8444(12) 3_576 ?
S O2 1.4096(14) . ?
S O3 1.4285(16) . ?
S O1 1.5172(10) . ?
S C19 1.818(2) . ?
C19 F1 1.317(2) . ?
C19 F2 1.318(3) . ?
C19 F3 1.321(2) . ?
C1 C2 1.4132(19) . ?
C1 C6 1.426(2) . ?
C2 C3 1.408(2) . ?
C2 C7 1.549(2) . ?
C3 C4 1.382(2) . ?
C3 H3 0.9500 . ?
C4 C5 1.393(2) . ?
C4 C11 1.538(2) . ?
C5 C6 1.392(2) . ?
C5 H5 0.9500 . ?
C6 C15 1.543(2) . ?
C7 C8 1.532(3) . ?
C7 C10 1.535(2) . ?
C7 C9 1.551(2) . ?
C8 H8A 0.9800 . ?
C8 H8B 0.9800 . ?
C8 H8C 0.9800 . ?
C9 H9A 0.9800 . ?
C9 H9B 0.9800 . ?
C9 H9C 0.9800 . ?
C10 H10A 0.9800 . ?
C10 H10B 0.9800 . ?
C10 H10C 0.9800 . ?
C11 C12 1.526(3) . ?
C11 C13 1.531(3) . ?
C11 C14 1.538(3) . ?
C12 H12A 0.9800 . ?
C12 H12B 0.9800 . ?
C12 H12C 0.9800 . ?
C13 H13A 0.9800 . ?
C13 H13B 0.9800 . ?
C13 H13C 0.9800 . ?
C14 H14A 0.9800 . ?
C14 H14B 0.9800 . ?
C14 H14C 0.9800 . ?
C15 C18 1.540(2) . ?
C15 C17 1.541(2) . ?
C15 C16 1.546(2) . ?
C16 H16A 0.9800 . ?
C16 H16B 0.9800 . ?
C16 H16C 0.9800 . ?
C17 H17A 0.9800 . ?
C17 H17B 0.9800 . ?
C17 H17C 0.9800 . ?
C18 H18C 0.9800 . ?
C18 H18A 0.9800 . ?
C18 H18B 0.9800 . ?

loop_
_geom_torsion_atom_site_label_1
_geom_torsion_atom_site_label_2
_geom_torsion_atom_site_label_3
_geom_torsion_atom_site_label_4
_geom_torsion
_geom_torsion_site_symmetry_1
_geom_torsion_site_symmetry_2
_geom_torsion_site_symmetry_3
_geom_torsion_site_symmetry_4
_geom_torsion_publ_flag
N As N C1 -164.21(15) 3_576 . . . ?
O1 As N C1 -64.83(11) . . . . ?
As As N C1 -164.21(15) 3_576 . . . ?
N As N As 0.0 3_576 . . 3_576 ?
O1 As N As 99.37(6) . . . 3_576 ?
O2 S O1 As 149.39(9) . . . . ?
O3 S O1 As 12.71(10) . . . . ?
C19 S O1 As -99.72(9) . . . . ?
N As O1 S 161.33(7) . . . . ?
N As O1 S -116.68(8) 3_576 . . . ?
As As O1 S -157.97(6) 3_576 . . . ?
O2 S C19 F1 -66.57(17) . . . . ?
O3 S C19 F1 62.63(16) . . . . ?
O1 S C19 F1 178.62(14) . . . . ?
O2 S C19 F2 54.14(16) . . . . ?
O3 S C19 F2 -176.66(13) . . . . ?
O1 S C19 F2 -60.67(14) . . . . ?
O2 S C19 F3 173.93(14) . . . . ?
O3 S C19 F3 -56.87(16) . . . . ?
O1 S C19 F3 59.12(16) . . . . ?
As N C1 C2 -63.91(15) . . . . ?
As N C1 C2 140.89(14) 3_576 . . . ?
As N C1 C6 106.50(14) . . . . ?
As N C1 C6 -48.7(2) 3_576 . . . ?
C6 C1 C2 C3 -16.57(19) . . . . ?
N C1 C2 C3 154.08(13) . . . . ?
C6 C1 C2 C7 158.37(14) . . . . ?
N C1 C2 C7 -31.0(2) . . . . ?
C1 C2 C3 C4 8.0(2) . . . . ?
C7 C2 C3 C4 -167.49(14) . . . . ?
C2 C3 C4 C5 4.1(2) . . . . ?
C2 C3 C4 C11 -178.23(14) . . . . ?
C3 C4 C5 C6 -8.0(2) . . . . ?
C11 C4 C5 C6 174.42(14) . . . . ?
C4 C5 C6 C1 -0.5(2) . . . . ?
C4 C5 C6 C15 173.86(14) . . . . ?
C2 C1 C6 C5 13.2(2) . . . . ?
N C1 C6 C5 -156.99(13) . . . . ?
C2 C1 C6 C15 -160.81(13) . . . . ?
N C1 C6 C15 29.0(2) . . . . ?
C3 C2 C7 C8 -80.33(17) . . . . ?
C1 C2 C7 C8 104.72(17) . . . . ?
C3 C2 C7 C10 153.83(14) . . . . ?
C1 C2 C7 C10 -21.1(2) . . . . ?
C3 C2 C7 C9 37.63(18) . . . . ?
C1 C2 C7 C9 -137.32(15) . . . . ?
C3 C4 C11 C12 -49.1(2) . . . . ?
C5 C4 C11 C12 128.38(17) . . . . ?
C3 C4 C11 C13 70.13(19) . . . . ?
C5 C4 C11 C13 -112.35(18) . . . . ?
C3 C4 C11 C14 -169.34(16) . . . . ?
C5 C4 C11 C14 8.2(2) . . . . ?
C5 C6 C15 C18 -5.8(2) . . . . ?
C1 C6 C15 C18 168.28(15) . . . . ?
C5 C6 C15 C17 114.04(16) . . . . ?
C1 C6 C15 C17 -71.93(18) . . . . ?
C5 C6 C15 C16 -121.47(15) . . . . ?
C1 C6 C15 C16 52.6(2) . . . . ?
